data_7715913
loop_
_publ_author_name
'Bubnov, Michael P.'
'Zolotukhin, Alexey A.'
'Fukin, Georgy K.'
'Rumyantcev, Roman V.'
'Bogomyakov, Artem S.'

_publ_section_title
;
 Valence tautomeric interconversion of bis-dioxolene cobalt complex with
 imino-pyridine functionalized by TEMPO moiety in solid solutions with
 isostructural nickel analogue: phase transitions and monocrystal
 destruction.
;
_journal_issue 21
_journal_name_full 'Dalton transactions (Cambridge, England : 2003)'
_journal_page_first 9151
_journal_page_last 9160
_journal_paper_doi 10.1039/d4dt00453a
_journal_volume 53
_journal_year 2024
_chemical_formula_sum 'C43 H62 Co0.2 N3 Ni0.8 O5'
_chemical_formula_weight 759.71
_space_group_crystal_system monoclinic
_space_group_IT_number 14
_space_group_name_Hall '-P 2ybc'
_space_group_name_H-M_alt 'P 1 21/c 1'
_atom_sites_solution_hydrogens geom
_atom_sites_solution_primary dual
_atom_sites_solution_secondary difmap
_audit_creation_method SHELXL-2019/3
_audit_update_record
;
2024-02-14 deposited with the CCDC.	2024-04-17 downloaded from the CCDC.
;
_cell_angle_alpha 90
_cell_angle_beta 100.441(2)
_cell_angle_gamma 90
_cell_formula_units_Z 4
_cell_length_a 10.7123(2)
_cell_length_b 15.4635(2)
_cell_length_c 26.9889(5)
_cell_measurement_reflns_used 17368
_cell_measurement_temperature 150(2)
_cell_measurement_theta_max 28.6000
_cell_measurement_theta_min 3.3900
_cell_volume 4396.68(13)
_computing_cell_refinement 'CrysAlisPro 1.171.38.46 (Rigaku OD, 2015)'
_computing_data_collection 'CrysAlisPro 1.171.38.46 (Rigaku OD, 2015)'
_computing_data_reduction 'CrysAlisPro 1.171.38.46 (Rigaku OD, 2015)'
_computing_structure_refinement SHELXL-2019/3
_computing_structure_solution SHELXT-2014/5
_diffrn_ambient_temperature 150(2)
_diffrn_detector_area_resol_mean 16.0704
_diffrn_measured_fraction_theta_full 0.998
_diffrn_measured_fraction_theta_max 0.998
_diffrn_measurement_device_type 'Xcalibur, Eos'
_diffrn_measurement_method '\w scans'
_diffrn_radiation_type MoK\a
_diffrn_radiation_wavelength 0.71073
_diffrn_reflns_av_R_equivalents 0.0361
_diffrn_reflns_av_unetI/netI 0.0231
_diffrn_reflns_Laue_measured_fraction_full 0.998
_diffrn_reflns_Laue_measured_fraction_max 0.998
_diffrn_reflns_limit_h_max 13
_diffrn_reflns_limit_h_min -13
_diffrn_reflns_limit_k_max 19
_diffrn_reflns_limit_k_min -19
_diffrn_reflns_limit_l_max 33
_diffrn_reflns_limit_l_min -33
_diffrn_reflns_number 56588
_diffrn_reflns_point_group_measured_fraction_full 0.998
_diffrn_reflns_point_group_measured_fraction_max 0.998
_diffrn_reflns_theta_full 25.242
_diffrn_reflns_theta_max 26.022
_diffrn_reflns_theta_min 2.984
_diffrn_source 'fine-focus sealed X-ray tube'
_exptl_absorpt_coefficient_mu 0.474
_exptl_absorpt_correction_T_max 1.000
_exptl_absorpt_correction_T_min 0.517
_exptl_absorpt_correction_type gaussian
_exptl_absorpt_process_details
;
CrysAlisPro 1.171.38.46 (Rigaku Oxford Diffraction, 2015)
Numerical absorption correction based on gaussian integration over
			a multifaceted crystal model
Empirical absorption correction using spherical harmonics,
 implemented in SCALE3 ABSPACK scaling algorithm.
;
_exptl_crystal_colour colorless
_exptl_crystal_density_diffrn 1.148
_exptl_crystal_description prism
_exptl_crystal_F_000 1635
_exptl_crystal_size_max 0.490
_exptl_crystal_size_mid 0.360
_exptl_crystal_size_min 0.280
_refine_diff_density_max 0.297
_refine_diff_density_min -0.229
_refine_diff_density_rms 0.036
_refine_ls_extinction_method none
_refine_ls_goodness_of_fit_ref 1.031
_refine_ls_hydrogen_treatment constr
_refine_ls_matrix_type full
_refine_ls_number_parameters 494
_refine_ls_number_reflns 8652
_refine_ls_number_restraints 0
_refine_ls_restrained_S_all 1.031
_refine_ls_R_factor_all 0.0397
_refine_ls_R_factor_gt 0.0314
_refine_ls_shift/su_max 0.001
_refine_ls_shift/su_mean 0.000
_refine_ls_structure_factor_coef Fsqd
_refine_ls_weighting_details 'w=1/[\s^2^(Fo^2^)+(0.0299P)^2^+1.4549P] where P=(Fo^2^+2Fc^2^)/3'
_refine_ls_weighting_scheme calc
_refine_ls_wR_factor_gt 0.0711
_refine_ls_wR_factor_ref 0.0749
_reflns_Friedel_coverage 0.000
_reflns_number_gt 7393
_reflns_number_total 8652
_reflns_threshold_expression 'I > 2\s(I)'
_cod_data_source_file d4dt00453a2.cif
_cod_data_source_block conisq2iptempo_150K
_cod_depositor_comments 'Adding full bibliography for 7715910--7715918.cif.'
_cod_original_sg_symbol_H-M 'P 21/c'
_cod_original_formula_sum 'C43 H62 Co0.20 N3 Ni0.80 O5'
_cod_database_code 7715913
_shelx_shelxl_version_number 2019/3
_shelx_space_group_comment
;
The symmetry employed for this shelxl refinement is uniquely defined
by the following loop, which should always be used as a source of
symmetry information in preference to the above space-group names.
They are only intended as comments.
;
_shelx_estimated_absorpt_t_min 0.801
_shelx_estimated_absorpt_t_max 0.879
_oxdiff_exptl_absorpt_empirical_full_min 0.803
_oxdiff_exptl_absorpt_empirical_full_max 1.292
_oxdiff_exptl_absorpt_empirical_details
;
Empirical correction (ABSPACK) includes:
- Absorption correction using spherical harmonics
- Frame scaling
;

loop_
_space_group_symop_operation_xyz
'x, y, z'
'-x, y+1/2, -z+1/2'
'-x, -y, -z'
'x, -y-1/2, z-1/2'

loop_
_atom_site_label
_atom_site_type_symbol
_atom_site_fract_x
_atom_site_fract_y
_atom_site_fract_z
_atom_site_U_iso_or_equiv
_atom_site_adp_type
_atom_site_occupancy
_atom_site_site_symmetry_order
_atom_site_calc_flag
_atom_site_refinement_flags_posn
_atom_site_refinement_flags_adp
_atom_site_refinement_flags_occupancy
_atom_site_disorder_assembly
_atom_site_disorder_group
Co1 Co 0.6363(4) 0.3318(3) 0.39960(17) 0.0972(16) Uani 0.2 1 d . . P A 1
Ni1 Ni 0.63619(4) 0.33203(3) 0.39923(2) 0.01780(8) Uani 0.8 1 d . . P A 2
O1 O 0.49779(9) 0.26436(7) 0.42225(4) 0.0326(2) Uani 1 1 d . . . . .
O2 O 0.73468(9) 0.28829(7) 0.46472(4) 0.0348(2) Uani 1 1 d . . . . .
O3 O 0.78807(9) 0.38390(6) 0.37835(4) 0.0318(2) Uani 1 1 d . . . . .
O4 O 0.69854(10) 0.22709(6) 0.36526(4) 0.0366(3) Uani 1 1 d . . . . .
O5 O 0.47121(16) 0.16367(10) 0.18091(6) 0.0760(5) Uani 1 1 d . . . . .
N1 N 0.60175(11) 0.44897(7) 0.43066(4) 0.0278(3) Uani 1 1 d . . . . .
N2 N 0.51095(11) 0.38920(8) 0.33947(4) 0.0287(3) Uani 1 1 d . . . . .
N3 N 0.47289(14) 0.22067(10) 0.21544(5) 0.0476(4) Uani 1 1 d . . . . .
C1 C 0.53820(13) 0.22035(9) 0.46246(5) 0.0280(3) Uani 1 1 d . . . . .
C2 C 0.67096(13) 0.23417(9) 0.48651(6) 0.0286(3) Uani 1 1 d . . . . .
C3 C 0.72447(14) 0.19022(9) 0.53215(6) 0.0319(3) Uani 1 1 d . . . . .
C4 C 0.64337(15) 0.13770(10) 0.55217(6) 0.0357(3) Uani 1 1 d . . . . .
H4 H 0.674410 0.109282 0.583157 0.043 Uiso 1 1 calc R U . . .
C5 C 0.51521(15) 0.12369(10) 0.52885(6) 0.0348(3) Uani 1 1 d . . . . .
H5 H 0.465164 0.085835 0.544923 0.042 Uiso 1 1 calc R U . . .
C6 C 0.45980(14) 0.16162(9) 0.48456(6) 0.0300(3) Uani 1 1 d . . . . .
C7 C 0.86492(15) 0.20111(11) 0.55510(6) 0.0383(4) Uani 1 1 d . . . . .
C8 C 0.94645(16) 0.17245(13) 0.51691(7) 0.0519(5) Uani 1 1 d . . . . .
H8A H 0.929377 0.111504 0.508288 0.078 Uiso 1 1 calc R U . . .
H8B H 1.036426 0.179678 0.531617 0.078 Uiso 1 1 calc R U . . .
H8C H 0.925686 0.207841 0.486408 0.078 Uiso 1 1 calc R U . . .
C9 C 0.89272(18) 0.29606(12) 0.56965(8) 0.0554(5) Uani 1 1 d . . . . .
H9A H 0.876224 0.332129 0.539313 0.083 Uiso 1 1 calc R U . . .
H9B H 0.981831 0.302073 0.585898 0.083 Uiso 1 1 calc R U . . .
H9C H 0.837856 0.314587 0.593040 0.083 Uiso 1 1 calc R U . . .
C10 C 0.90288(18) 0.14590(13) 0.60242(7) 0.0529(5) Uani 1 1 d . . . . .
H10A H 0.853131 0.163503 0.627820 0.079 Uiso 1 1 calc R U . . .
H10B H 0.993429 0.153965 0.615843 0.079 Uiso 1 1 calc R U . . .
H10C H 0.886394 0.084844 0.593932 0.079 Uiso 1 1 calc R U . . .
C11 C 0.32287(14) 0.14337(10) 0.45853(6) 0.0341(3) Uani 1 1 d . . . . .
C12 C 0.25787(16) 0.07816(11) 0.48829(7) 0.0431(4) Uani 1 1 d . . . . .
H12A H 0.306001 0.023925 0.491843 0.065 Uiso 1 1 calc R U . . .
H12B H 0.171360 0.067154 0.470307 0.065 Uiso 1 1 calc R U . . .
H12C H 0.254705 0.101710 0.521751 0.065 Uiso 1 1 calc R U . . .
C13 C 0.32371(16) 0.10578(11) 0.40582(6) 0.0430(4) Uani 1 1 d . . . . .
H13A H 0.360556 0.148098 0.385590 0.064 Uiso 1 1 calc R U . . .
H13B H 0.236558 0.092568 0.389359 0.064 Uiso 1 1 calc R U . . .
H13C H 0.374548 0.052710 0.408939 0.064 Uiso 1 1 calc R U . . .
C14 C 0.24401(15) 0.22705(10) 0.45361(7) 0.0414(4) Uani 1 1 d . . . . .
H14A H 0.243302 0.250916 0.487198 0.062 Uiso 1 1 calc R U . . .
H14B H 0.156851 0.214314 0.436963 0.062 Uiso 1 1 calc R U . . .
H14C H 0.281627 0.269235 0.433545 0.062 Uiso 1 1 calc R U . . .
C15 C 0.85894(14) 0.32803(9) 0.36177(5) 0.0295(3) Uani 1 1 d . . . . .
C16 C 0.80951(14) 0.23969(9) 0.35479(6) 0.0316(3) Uani 1 1 d . . . . .
C17 C 0.88286(16) 0.17353(10) 0.33602(6) 0.0388(4) Uani 1 1 d . . . . .
C18 C 0.99550(17) 0.19904(12) 0.32393(7) 0.0478(4) Uani 1 1 d . . . . .
H18 H 1.044948 0.157280 0.310346 0.057 Uiso 1 1 calc R U . . .
C19 C 1.04246(16) 0.28472(12) 0.33064(7) 0.0481(4) Uani 1 1 d . . . . .
H19 H 1.121783 0.297419 0.321263 0.058 Uiso 1 1 calc R U . . .
C20 C 0.97984(14) 0.34997(10) 0.34984(6) 0.0364(4) Uani 1 1 d . . . . .
C21 C 0.83561(18) 0.07986(11) 0.33119(7) 0.0477(4) Uani 1 1 d . . . . .
C22 C 0.8206(2) 0.04630(12) 0.38310(8) 0.0625(6) Uani 1 1 d . . . . .
H22A H 0.902020 0.050775 0.406339 0.094 Uiso 1 1 calc R U . . .
H22B H 0.793516 -0.014310 0.380326 0.094 Uiso 1 1 calc R U . . .
H22C H 0.756705 0.080931 0.395892 0.094 Uiso 1 1 calc R U . . .
C23 C 0.7080(2) 0.07556(12) 0.29470(8) 0.0654(6) Uani 1 1 d . . . . .
H23A H 0.645870 0.111936 0.307404 0.098 Uiso 1 1 calc R U . . .
H23B H 0.677832 0.015635 0.291929 0.098 Uiso 1 1 calc R U . . .
H23C H 0.718965 0.096378 0.261451 0.098 Uiso 1 1 calc R U . . .
C24 C 0.9290(2) 0.02059(13) 0.31063(8) 0.0680(6) Uani 1 1 d . . . . .
H24A H 0.938676 0.040389 0.277036 0.102 Uiso 1 1 calc R U . . .
H24B H 0.896497 -0.038780 0.308461 0.102 Uiso 1 1 calc R U . . .
H24C H 1.011611 0.022291 0.333252 0.102 Uiso 1 1 calc R U . . .
C25 C 1.03227(15) 0.44128(11) 0.36061(7) 0.0447(4) Uani 1 1 d . . . . .
C26 C 0.94460(17) 0.50770(12) 0.32940(8) 0.0546(5) Uani 1 1 d . . . . .
H26A H 0.935035 0.493276 0.293550 0.082 Uiso 1 1 calc R U . . .
H26B H 0.981586 0.565581 0.335233 0.082 Uiso 1 1 calc R U . . .
H26C H 0.861232 0.506604 0.339503 0.082 Uiso 1 1 calc R U . . .
C27 C 1.04381(18) 0.46034(12) 0.41700(7) 0.0538(5) Uani 1 1 d . . . . .
H27A H 0.959106 0.460751 0.425912 0.081 Uiso 1 1 calc R U . . .
H27B H 1.083951 0.516916 0.424615 0.081 Uiso 1 1 calc R U . . .
H27C H 1.095747 0.415554 0.436509 0.081 Uiso 1 1 calc R U . . .
C28 C 1.16486(17) 0.45031(14) 0.34687(10) 0.0696(6) Uani 1 1 d . . . . .
H28A H 1.223034 0.409023 0.366650 0.104 Uiso 1 1 calc R U . . .
H28B H 1.196314 0.509261 0.354300 0.104 Uiso 1 1 calc R U . . .
H28C H 1.159721 0.438385 0.310889 0.104 Uiso 1 1 calc R U . . .
C29 C 0.65496(14) 0.47911(10) 0.47581(6) 0.0347(3) Uani 1 1 d . . . . .
H29 H 0.710928 0.442611 0.497840 0.042 Uiso 1 1 calc R U . . .
C30 C 0.63170(16) 0.56173(11) 0.49181(6) 0.0407(4) Uani 1 1 d . . . . .
H30 H 0.671571 0.581516 0.524144 0.049 Uiso 1 1 calc R U . . .
C31 C 0.55019(16) 0.61464(10) 0.46026(6) 0.0410(4) Uani 1 1 d . . . . .
H31 H 0.532175 0.671294 0.470619 0.049 Uiso 1 1 calc R U . . .
C32 C 0.49474(15) 0.58425(10) 0.41323(6) 0.0362(4) Uani 1 1 d . . . . .
H32 H 0.437473 0.619483 0.390898 0.043 Uiso 1 1 calc R U . . .
C33 C 0.52403(13) 0.50172(9) 0.39924(5) 0.0286(3) Uani 1 1 d . . . . .
C34 C 0.47709(14) 0.46515(9) 0.34939(5) 0.0298(3) Uani 1 1 d . . . . .
H34 H 0.422003 0.497702 0.324723 0.036 Uiso 1 1 calc R U . . .
C35 C 0.46470(15) 0.35287(10) 0.28908(5) 0.0339(3) Uani 1 1 d . . . . .
H35 H 0.397316 0.390897 0.269869 0.041 Uiso 1 1 calc R U . . .
C36 C 0.41181(14) 0.26298(10) 0.29509(6) 0.0347(3) Uani 1 1 d . . . . .
H36A H 0.338653 0.268060 0.312665 0.042 Uiso 1 1 calc R U . . .
H36B H 0.477715 0.228094 0.316689 0.042 Uiso 1 1 calc R U . . .
C37 C 0.36901(16) 0.21509(12) 0.24539(6) 0.0452(4) Uani 1 1 d . . . . .
C38 C 0.54726(19) 0.30106(12) 0.21060(6) 0.0476(4) Uani 1 1 d . . . . .
C39 C 0.57660(17) 0.34647(10) 0.26171(6) 0.0399(4) Uani 1 1 d . . . . .
H39A H 0.646223 0.314959 0.283486 0.048 Uiso 1 1 calc R U . . .
H39B H 0.607464 0.405596 0.256664 0.048 Uiso 1 1 calc R U . . .
C40 C 0.24544(19) 0.25199(17) 0.21493(8) 0.0683(6) Uani 1 1 d . . . . .
H40A H 0.253857 0.314705 0.211473 0.102 Uiso 1 1 calc R U . . .
H40B H 0.174936 0.239488 0.232437 0.102 Uiso 1 1 calc R U . . .
H40C H 0.228690 0.225317 0.181442 0.102 Uiso 1 1 calc R U . . .
C41 C 0.34844(19) 0.11957(12) 0.25619(8) 0.0576(5) Uani 1 1 d . . . . .
H41A H 0.318267 0.089129 0.224430 0.086 Uiso 1 1 calc R U . . .
H41B H 0.285134 0.114376 0.278078 0.086 Uiso 1 1 calc R U . . .
H41C H 0.428728 0.093988 0.272985 0.086 Uiso 1 1 calc R U . . .
C42 C 0.4736(3) 0.35901(15) 0.16920(7) 0.0742(7) Uani 1 1 d . . . . .
H42A H 0.447620 0.324992 0.138417 0.111 Uiso 1 1 calc R U . . .
H42B H 0.527943 0.406902 0.162374 0.111 Uiso 1 1 calc R U . . .
H42C H 0.398119 0.382137 0.180361 0.111 Uiso 1 1 calc R U . . .
C43 C 0.6729(2) 0.27498(13) 0.19579(8) 0.0625(6) Uani 1 1 d . . . . .
H43A H 0.715481 0.232004 0.219744 0.094 Uiso 1 1 calc R U . . .
H43B H 0.727288 0.326062 0.196294 0.094 Uiso 1 1 calc R U . . .
H43C H 0.656721 0.250112 0.161830 0.094 Uiso 1 1 calc R U . . .

loop_
_atom_site_aniso_label
_atom_site_aniso_U_11
_atom_site_aniso_U_22
_atom_site_aniso_U_33
_atom_site_aniso_U_23
_atom_site_aniso_U_13
_atom_site_aniso_U_12
Co1 0.101(3) 0.075(3) 0.119(3) -0.004(2) 0.028(2) -0.002(2)
Ni1 0.01795(18) 0.0152(2) 0.02208(18) 0.00086(17) 0.00863(15) -0.00079(17)
O1 0.0286(5) 0.0355(6) 0.0348(6) 0.0002(5) 0.0088(4) -0.0007(4)
O2 0.0284(5) 0.0316(6) 0.0448(6) 0.0002(5) 0.0079(5) -0.0022(4)
O3 0.0333(5) 0.0253(5) 0.0389(6) -0.0015(4) 0.0124(5) -0.0015(4)
O4 0.0383(6) 0.0267(5) 0.0459(6) -0.0020(5) 0.0102(5) -0.0051(5)
O5 0.0988(12) 0.0745(10) 0.0618(9) -0.0388(8) 0.0334(9) -0.0115(9)
N1 0.0274(6) 0.0274(6) 0.0310(6) 0.0002(5) 0.0116(5) -0.0010(5)
N2 0.0318(6) 0.0277(6) 0.0294(6) 0.0000(5) 0.0129(5) 0.0001(5)
N3 0.0568(9) 0.0496(9) 0.0378(8) -0.0148(7) 0.0123(7) 0.0029(7)
C1 0.0303(7) 0.0245(7) 0.0306(8) -0.0047(6) 0.0097(6) 0.0029(6)
C2 0.0292(7) 0.0225(7) 0.0367(8) -0.0051(6) 0.0126(6) 0.0014(6)
C3 0.0339(8) 0.0265(7) 0.0364(8) -0.0054(6) 0.0092(6) 0.0060(6)
C4 0.0416(9) 0.0327(8) 0.0340(8) 0.0012(7) 0.0099(7) 0.0055(7)
C5 0.0401(9) 0.0289(8) 0.0384(9) 0.0004(7) 0.0152(7) 0.0005(7)
C6 0.0316(8) 0.0248(7) 0.0366(8) -0.0060(6) 0.0142(6) 0.0010(6)
C7 0.0348(8) 0.0352(8) 0.0436(9) -0.0020(7) 0.0038(7) 0.0064(7)
C8 0.0344(9) 0.0631(12) 0.0595(12) 0.0007(9) 0.0119(8) 0.0112(8)
C9 0.0446(10) 0.0443(10) 0.0699(13) -0.0103(9) -0.0093(9) -0.0026(8)
C10 0.0430(10) 0.0604(12) 0.0521(11) 0.0053(9) 0.0002(8) 0.0098(9)
C11 0.0311(8) 0.0291(8) 0.0442(9) -0.0031(7) 0.0124(7) -0.0028(6)
C12 0.0384(9) 0.0360(9) 0.0587(11) -0.0024(8) 0.0190(8) -0.0064(7)
C13 0.0433(9) 0.0392(9) 0.0467(10) -0.0075(8) 0.0090(8) -0.0094(8)
C14 0.0305(8) 0.0363(9) 0.0588(11) -0.0011(8) 0.0116(7) -0.0007(7)
C15 0.0302(7) 0.0283(7) 0.0297(7) 0.0009(6) 0.0049(6) 0.0024(6)
C16 0.0318(8) 0.0291(8) 0.0330(8) 0.0000(6) 0.0033(6) 0.0011(6)
C17 0.0439(9) 0.0341(8) 0.0357(9) -0.0046(7) -0.0002(7) 0.0086(7)
C18 0.0428(10) 0.0482(10) 0.0526(11) -0.0079(8) 0.0090(8) 0.0161(8)
C19 0.0311(8) 0.0558(11) 0.0592(11) -0.0016(9) 0.0132(8) 0.0064(8)
C20 0.0275(8) 0.0406(9) 0.0409(9) 0.0029(7) 0.0058(7) 0.0026(7)
C21 0.0630(12) 0.0312(9) 0.0451(10) -0.0058(7) -0.0004(8) 0.0101(8)
C22 0.0953(17) 0.0321(9) 0.0595(13) 0.0007(9) 0.0122(11) 0.0035(10)
C23 0.0779(15) 0.0320(10) 0.0754(14) -0.0101(9) -0.0149(11) -0.0031(9)
C24 0.0960(17) 0.0401(11) 0.0664(14) -0.0123(10) 0.0105(12) 0.0204(11)
C25 0.0270(8) 0.0416(9) 0.0657(12) 0.0081(8) 0.0092(8) -0.0037(7)
C26 0.0421(10) 0.0469(11) 0.0766(14) 0.0211(10) 0.0159(9) -0.0027(8)
C27 0.0446(10) 0.0415(10) 0.0699(13) -0.0070(9) -0.0039(9) -0.0091(8)
C28 0.0336(10) 0.0633(13) 0.1150(19) 0.0114(13) 0.0216(11) -0.0079(9)
C29 0.0338(8) 0.0366(8) 0.0348(8) -0.0028(7) 0.0095(7) -0.0021(7)
C30 0.0445(9) 0.0407(9) 0.0388(9) -0.0115(7) 0.0123(7) -0.0067(8)
C31 0.0517(10) 0.0297(8) 0.0469(10) -0.0088(7) 0.0229(8) -0.0031(7)
C32 0.0449(9) 0.0277(8) 0.0403(9) 0.0035(7) 0.0195(7) 0.0038(7)
C33 0.0318(7) 0.0268(7) 0.0311(8) 0.0020(6) 0.0163(6) -0.0018(6)
C34 0.0324(8) 0.0290(8) 0.0310(8) 0.0052(6) 0.0138(6) 0.0024(6)
C35 0.0409(9) 0.0348(8) 0.0265(8) 0.0000(6) 0.0073(6) 0.0068(7)
C36 0.0317(8) 0.0400(9) 0.0333(8) -0.0064(7) 0.0081(6) -0.0004(7)
C37 0.0406(9) 0.0544(11) 0.0398(9) -0.0135(8) 0.0049(7) -0.0003(8)
C38 0.0679(12) 0.0458(10) 0.0334(9) -0.0030(8) 0.0209(8) 0.0065(9)
C39 0.0539(10) 0.0349(9) 0.0353(9) 0.0001(7) 0.0196(7) -0.0008(7)
C40 0.0522(12) 0.0968(17) 0.0496(12) -0.0216(12) -0.0077(9) 0.0106(12)
C41 0.0531(11) 0.0568(12) 0.0629(12) -0.0244(10) 0.0105(9) -0.0172(9)
C42 0.118(2) 0.0741(15) 0.0334(10) 0.0058(10) 0.0207(11) 0.0241(14)
C43 0.0810(15) 0.0572(12) 0.0610(13) -0.0089(10) 0.0440(11) -0.0008(11)

loop_
_atom_type_symbol
_atom_type_description
_atom_type_scat_dispersion_real
_atom_type_scat_dispersion_imag
_atom_type_scat_source
C C 0.0033 0.0016 'International Tables Vol C Tables 4.2.6.8 and 6.1.1.4'
H H 0.0000 0.0000 'International Tables Vol C Tables 4.2.6.8 and 6.1.1.4'
N N 0.0061 0.0033 'International Tables Vol C Tables 4.2.6.8 and 6.1.1.4'
O O 0.0106 0.0060 'International Tables Vol C Tables 4.2.6.8 and 6.1.1.4'
Co Co 0.3494 0.9721 'International Tables Vol C Tables 4.2.6.8 and 6.1.1.4'
Ni Ni 0.3393 1.1124 'International Tables Vol C Tables 4.2.6.8 and 6.1.1.4'

loop_
_geom_angle_atom_site_label_1
_geom_angle_atom_site_label_2
_geom_angle_atom_site_label_3
_geom_angle
_geom_angle_site_symmetry_1
_geom_angle_site_symmetry_3
_geom_angle_publ_flag
O3 Co1 O2 93.53(19) . . ?
O3 Co1 O1 172.0(3) . . ?
O2 Co1 O1 81.80(17) . . ?
O3 Co1 O4 80.71(16) . . ?
O2 Co1 O4 88.17(18) . . ?
O1 Co1 O4 92.66(18) . . ?
O3 Co1 N1 88.74(18) . . ?
O2 Co1 N1 92.49(19) . . ?
O1 Co1 N1 97.87(19) . . ?
O4 Co1 N1 169.4(2) . . ?
O3 Co1 N2 92.73(18) . . ?
O2 Co1 N2 169.2(2) . . ?
O1 Co1 N2 92.90(18) . . ?
O4 Co1 N2 101.53(19) . . ?
N1 Co1 N2 78.85(16) . . ?
O3 Ni1 O1 171.84(5) . . ?
O3 Ni1 O2 93.39(4) . . ?
O1 Ni1 O2 81.44(4) . . ?
O3 Ni1 O4 80.88(4) . . ?
O1 Ni1 O4 92.57(4) . . ?
O2 Ni1 O4 87.99(5) . . ?
O3 Ni1 N1 88.82(4) . . ?
O1 Ni1 N1 97.65(5) . . ?
O2 Ni1 N1 92.18(5) . . ?
O4 Ni1 N1 169.69(5) . . ?
O3 Ni1 N2 93.12(5) . . ?
O1 Ni1 N2 93.00(5) . . ?
O2 Ni1 N2 168.92(5) . . ?
O4 Ni1 N2 101.89(5) . . ?
N1 Ni1 N2 79.01(5) . . ?
C1 O1 Co1 112.27(16) . . ?
C1 O1 Ni1 112.51(9) . . ?
C2 O2 Co1 112.49(15) . . ?
C2 O2 Ni1 112.59(9) . . ?
C15 O3 Ni1 113.22(9) . . ?
C15 O3 Co1 113.22(15) . . ?
C16 O4 Ni1 111.72(9) . . ?
C16 O4 Co1 111.80(15) . . ?
C29 N1 C33 118.43(13) . . ?
C29 N1 Co1 127.01(16) . . ?
C33 N1 Co1 114.33(15) . . ?
C29 N1 Ni1 127.24(10) . . ?
C33 N1 Ni1 114.08(9) . . ?
C34 N2 C35 119.07(13) . . ?
C34 N2 Ni1 113.23(10) . . ?
C35 N2 Ni1 127.66(9) . . ?
C34 N2 Co1 113.14(16) . . ?
C35 N2 Co1 127.75(15) . . ?
O5 N3 C37 116.17(15) . . ?
O5 N3 C38 116.51(14) . . ?
C37 N3 C38 123.85(13) . . ?
O1 C1 C6 123.44(13) . . ?
O1 C1 C2 116.52(12) . . ?
C6 C1 C2 120.03(13) . . ?
O2 C2 C3 122.58(13) . . ?
O2 C2 C1 116.36(13) . . ?
C3 C2 C1 121.05(13) . . ?
C4 C3 C2 115.91(14) . . ?
C4 C3 C7 123.60(14) . . ?
C2 C3 C7 120.47(13) . . ?
C3 C4 C5 123.18(15) . . ?
C3 C4 H4 118.4 . . ?
C5 C4 H4 118.4 . . ?
C6 C5 C4 123.65(14) . . ?
C6 C5 H5 118.2 . . ?
C4 C5 H5 118.2 . . ?
C5 C6 C1 116.11(14) . . ?
C5 C6 C11 123.34(13) . . ?
C1 C6 C11 120.55(13) . . ?
C10 C7 C3 111.72(14) . . ?
C10 C7 C8 107.62(14) . . ?
C3 C7 C8 109.55(13) . . ?
C10 C7 C9 108.08(15) . . ?
C3 C7 C9 109.88(13) . . ?
C8 C7 C9 109.94(16) . . ?
C7 C8 H8A 109.5 . . ?
C7 C8 H8B 109.5 . . ?
H8A C8 H8B 109.5 . . ?
C7 C8 H8C 109.5 . . ?
H8A C8 H8C 109.5 . . ?
H8B C8 H8C 109.5 . . ?
C7 C9 H9A 109.5 . . ?
C7 C9 H9B 109.5 . . ?
H9A C9 H9B 109.5 . . ?
C7 C9 H9C 109.5 . . ?
H9A C9 H9C 109.5 . . ?
H9B C9 H9C 109.5 . . ?
C7 C10 H10A 109.5 . . ?
C7 C10 H10B 109.5 . . ?
H10A C10 H10B 109.5 . . ?
C7 C10 H10C 109.5 . . ?
H10A C10 H10C 109.5 . . ?
H10B C10 H10C 109.5 . . ?
C12 C11 C6 111.63(13) . . ?
C12 C11 C14 107.70(12) . . ?
C6 C11 C14 110.46(12) . . ?
C12 C11 C13 108.38(13) . . ?
C6 C11 C13 109.14(12) . . ?
C14 C11 C13 109.47(14) . . ?
C11 C12 H12A 109.5 . . ?
C11 C12 H12B 109.5 . . ?
H12A C12 H12B 109.5 . . ?
C11 C12 H12C 109.5 . . ?
H12A C12 H12C 109.5 . . ?
H12B C12 H12C 109.5 . . ?
C11 C13 H13A 109.5 . . ?
C11 C13 H13B 109.5 . . ?
H13A C13 H13B 109.5 . . ?
C11 C13 H13C 109.5 . . ?
H13A C13 H13C 109.5 . . ?
H13B C13 H13C 109.5 . . ?
C11 C14 H14A 109.5 . . ?
C11 C14 H14B 109.5 . . ?
H14A C14 H14B 109.5 . . ?
C11 C14 H14C 109.5 . . ?
H14A C14 H14C 109.5 . . ?
H14B C14 H14C 109.5 . . ?
O3 C15 C20 122.40(13) . . ?
O3 C15 C16 116.73(13) . . ?
C20 C15 C16 120.86(13) . . ?
O4 C16 C17 123.78(14) . . ?
O4 C16 C15 116.12(13) . . ?
C17 C16 C15 120.09(14) . . ?
C18 C17 C16 116.25(15) . . ?
C18 C17 C21 123.09(15) . . ?
C16 C17 C21 120.65(15) . . ?
C17 C18 C19 123.29(16) . . ?
C17 C18 H18 118.4 . . ?
C19 C18 H18 118.4 . . ?
C20 C19 C18 123.51(16) . . ?
C20 C19 H19 118.2 . . ?
C18 C19 H19 118.2 . . ?
C19 C20 C15 115.94(15) . . ?
C19 C20 C25 124.50(15) . . ?
C15 C20 C25 119.53(14) . . ?
C22 C21 C17 109.31(14) . . ?
C22 C21 C24 108.21(15) . . ?
C17 C21 C24 111.64(17) . . ?
C22 C21 C23 110.13(18) . . ?
C17 C21 C23 109.73(14) . . ?
C24 C21 C23 107.80(16) . . ?
C21 C22 H22A 109.5 . . ?
C21 C22 H22B 109.5 . . ?
H22A C22 H22B 109.5 . . ?
C21 C22 H22C 109.5 . . ?
H22A C22 H22C 109.5 . . ?
H22B C22 H22C 109.5 . . ?
C21 C23 H23A 109.5 . . ?
C21 C23 H23B 109.5 . . ?
H23A C23 H23B 109.5 . . ?
C21 C23 H23C 109.5 . . ?
H23A C23 H23C 109.5 . . ?
H23B C23 H23C 109.5 . . ?
C21 C24 H24A 109.5 . . ?
C21 C24 H24B 109.5 . . ?
H24A C24 H24B 109.5 . . ?
C21 C24 H24C 109.5 . . ?
H24A C24 H24C 109.5 . . ?
H24B C24 H24C 109.5 . . ?
C20 C25 C27 109.11(14) . . ?
C20 C25 C26 110.27(14) . . ?
C27 C25 C26 110.31(16) . . ?
C20 C25 C28 111.21(15) . . ?
C27 C25 C28 108.07(16) . . ?
C26 C25 C28 107.86(15) . . ?
C25 C26 H26A 109.5 . . ?
C25 C26 H26B 109.5 . . ?
H26A C26 H26B 109.5 . . ?
C25 C26 H26C 109.5 . . ?
H26A C26 H26C 109.5 . . ?
H26B C26 H26C 109.5 . . ?
C25 C27 H27A 109.5 . . ?
C25 C27 H27B 109.5 . . ?
H27A C27 H27B 109.5 . . ?
C25 C27 H27C 109.5 . . ?
H27A C27 H27C 109.5 . . ?
H27B C27 H27C 109.5 . . ?
C25 C28 H28A 109.5 . . ?
C25 C28 H28B 109.5 . . ?
H28A C28 H28B 109.5 . . ?
C25 C28 H28C 109.5 . . ?
H28A C28 H28C 109.5 . . ?
H28B C28 H28C 109.5 . . ?
N1 C29 C30 122.44(15) . . ?
N1 C29 H29 118.8 . . ?
C30 C29 H29 118.8 . . ?
C31 C30 C29 119.07(15) . . ?
C31 C30 H30 120.5 . . ?
C29 C30 H30 120.5 . . ?
C30 C31 C32 119.06(15) . . ?
C30 C31 H31 120.5 . . ?
C32 C31 H31 120.5 . . ?
C31 C32 C33 118.90(15) . . ?
C31 C32 H32 120.5 . . ?
C33 C32 H32 120.5 . . ?
N1 C33 C32 122.05(14) . . ?
N1 C33 C34 114.49(12) . . ?
C32 C33 C34 123.43(14) . . ?
N2 C34 C33 119.16(13) . . ?
N2 C34 H34 120.4 . . ?
C33 C34 H34 120.4 . . ?
N2 C35 C36 108.65(12) . . ?
N2 C35 C39 108.09(13) . . ?
C36 C35 C39 109.52(12) . . ?
N2 C35 H35 110.2 . . ?
C36 C35 H35 110.2 . . ?
C39 C35 H35 110.2 . . ?
C35 C36 C37 114.06(13) . . ?
C35 C36 H36A 108.7 . . ?
C37 C36 H36A 108.7 . . ?
C35 C36 H36B 108.7 . . ?
C37 C36 H36B 108.7 . . ?
H36A C36 H36B 107.6 . . ?
N3 C37 C36 108.24(13) . . ?
N3 C37 C41 107.85(14) . . ?
C36 C37 C41 109.36(15) . . ?
N3 C37 C40 110.09(16) . . ?
C36 C37 C40 112.47(15) . . ?
C41 C37 C40 108.71(16) . . ?
N3 C38 C43 108.20(15) . . ?
N3 C38 C39 109.19(13) . . ?
C43 C38 C39 108.11(16) . . ?
N3 C38 C42 109.71(17) . . ?
C43 C38 C42 108.99(16) . . ?
C39 C38 C42 112.54(15) . . ?
C35 C39 C38 114.63(15) . . ?
C35 C39 H39A 108.6 . . ?
C38 C39 H39A 108.6 . . ?
C35 C39 H39B 108.6 . . ?
C38 C39 H39B 108.6 . . ?
H39A C39 H39B 107.6 . . ?
C37 C40 H40A 109.5 . . ?
C37 C40 H40B 109.5 . . ?
H40A C40 H40B 109.5 . . ?
C37 C40 H40C 109.5 . . ?
H40A C40 H40C 109.5 . . ?
H40B C40 H40C 109.5 . . ?
C37 C41 H41A 109.5 . . ?
C37 C41 H41B 109.5 . . ?
H41A C41 H41B 109.5 . . ?
C37 C41 H41C 109.5 . . ?
H41A C41 H41C 109.5 . . ?
H41B C41 H41C 109.5 . . ?
C38 C42 H42A 109.5 . . ?
C38 C42 H42B 109.5 . . ?
H42A C42 H42B 109.5 . . ?
C38 C42 H42C 109.5 . . ?
H42A C42 H42C 109.5 . . ?
H42B C42 H42C 109.5 . . ?
C38 C43 H43A 109.5 . . ?
C38 C43 H43B 109.5 . . ?
H43A C43 H43B 109.5 . . ?
C38 C43 H43C 109.5 . . ?
H43A C43 H43C 109.5 . . ?
H43B C43 H43C 109.5 . . ?

loop_
_geom_bond_atom_site_label_1
_geom_bond_atom_site_label_2
_geom_bond_distance
_geom_bond_site_symmetry_2
_geom_bond_publ_flag
Co1 O3 1.990(4) . ?
Co1 O2 1.996(5) . ?
Co1 O1 1.998(4) . ?
Co1 O4 2.038(4) . ?
Co1 N1 2.057(4) . ?
Co1 N2 2.106(5) . ?
Ni1 O3 1.9849(10) . ?
Ni1 O1 2.0032(11) . ?
Ni1 O2 2.0047(11) . ?
Ni1 O4 2.0352(11) . ?
Ni1 N1 2.0590(12) . ?
Ni1 N2 2.0973(13) . ?
O1 C1 1.2878(17) . ?
O2 C2 1.2875(17) . ?
O3 C15 1.2830(17) . ?
O4 C16 1.2856(18) . ?
O5 N3 1.2803(18) . ?
N1 C29 1.3322(19) . ?
N1 C33 1.3497(18) . ?
N2 C34 1.2719(18) . ?
N2 C35 1.4719(19) . ?
N3 C37 1.492(2) . ?
N3 C38 1.495(2) . ?
C1 C6 1.438(2) . ?
C1 C2 1.468(2) . ?
C2 C3 1.432(2) . ?
C3 C4 1.370(2) . ?
C3 C7 1.529(2) . ?
C4 C5 1.419(2) . ?
C4 H4 0.9500 . ?
C5 C6 1.367(2) . ?
C5 H5 0.9500 . ?
C6 C11 1.533(2) . ?
C7 C10 1.529(2) . ?
C7 C8 1.532(2) . ?
C7 C9 1.535(2) . ?
C8 H8A 0.9800 . ?
C8 H8B 0.9800 . ?
C8 H8C 0.9800 . ?
C9 H9A 0.9800 . ?
C9 H9B 0.9800 . ?
C9 H9C 0.9800 . ?
C10 H10A 0.9800 . ?
C10 H10B 0.9800 . ?
C10 H10C 0.9800 . ?
C11 C12 1.533(2) . ?
C11 C14 1.538(2) . ?
C11 C13 1.538(2) . ?
C12 H12A 0.9800 . ?
C12 H12B 0.9800 . ?
C12 H12C 0.9800 . ?
C13 H13A 0.9800 . ?
C13 H13B 0.9800 . ?
C13 H13C 0.9800 . ?
C14 H14A 0.9800 . ?
C14 H14B 0.9800 . ?
C14 H14C 0.9800 . ?
C15 C20 1.431(2) . ?
C15 C16 1.465(2) . ?
C16 C17 1.437(2) . ?
C17 C18 1.364(2) . ?
C17 C21 1.532(2) . ?
C18 C19 1.417(3) . ?
C18 H18 0.9500 . ?
C19 C20 1.365(2) . ?
C19 H19 0.9500 . ?
C20 C25 1.528(2) . ?
C21 C22 1.530(3) . ?
C21 C24 1.533(3) . ?
C21 C23 1.534(3) . ?
C22 H22A 0.9800 . ?
C22 H22B 0.9800 . ?
C22 H22C 0.9800 . ?
C23 H23A 0.9800 . ?
C23 H23B 0.9800 . ?
C23 H23C 0.9800 . ?
C24 H24A 0.9800 . ?
C24 H24B 0.9800 . ?
C24 H24C 0.9800 . ?
C25 C27 1.533(3) . ?
C25 C26 1.536(2) . ?
C25 C28 1.538(2) . ?
C26 H26A 0.9800 . ?
C26 H26B 0.9800 . ?
C26 H26C 0.9800 . ?
C27 H27A 0.9800 . ?
C27 H27B 0.9800 . ?
C27 H27C 0.9800 . ?
C28 H28A 0.9800 . ?
C28 H28B 0.9800 . ?
C28 H28C 0.9800 . ?
C29 C30 1.386(2) . ?
C29 H29 0.9500 . ?
C30 C31 1.374(2) . ?
C30 H30 0.9500 . ?
C31 C32 1.383(2) . ?
C31 H31 0.9500 . ?
C32 C33 1.383(2) . ?
C32 H32 0.9500 . ?
C33 C34 1.462(2) . ?
C34 H34 0.9500 . ?
C35 C36 1.521(2) . ?
C35 C39 1.521(2) . ?
C35 H35 1.0000 . ?
C36 C37 1.528(2) . ?
C36 H36A 0.9900 . ?
C36 H36B 0.9900 . ?
C37 C41 1.529(3) . ?
C37 C40 1.536(3) . ?
C38 C43 1.526(3) . ?
C38 C39 1.529(2) . ?
C38 C42 1.535(3) . ?
C39 H39A 0.9900 . ?
C39 H39B 0.9900 . ?
C40 H40A 0.9800 . ?
C40 H40B 0.9800 . ?
C40 H40C 0.9800 . ?
C41 H41A 0.9800 . ?
C41 H41B 0.9800 . ?
C41 H41C 0.9800 . ?
C42 H42A 0.9800 . ?
C42 H42B 0.9800 . ?
C42 H42C 0.9800 . ?
C43 H43A 0.9800 . ?
C43 H43B 0.9800 . ?
C43 H43C 0.9800 . ?
